data_4105067
loop_
_publ_author_name
'Stefan G. Minasian'
'Jamin L. Krinsky'
'Jeffrey D. Rinehart'
'Roy Copping'
'Tolek Tyliszczak'
'Markus Janousch'
'David K. Shuh'
'John Arnold'

_publ_section_title
;
 A Comparison of 4f vs 5f Metal-Metal Bonds in (CpSiMe3)3M-ECp* (M = Nd,
 U; E = Al, Ga; Cp* = C5Me5): Synthesis, Thermodynamics, Magnetism, and
 Electronic Structure
;
_journal_name_full 'Journal of the American Chemical Society'
_journal_page_first 13767
_journal_page_last 13783
_journal_paper_doi 10.1021/ja904565j
_journal_volume 131
_journal_year 2009
_chemical_formula_moiety '2(C34 H54 Ga Nd Si3), (C32 H54 Nd2 O2 Si4)'
_chemical_formula_sum 'C100 H162 Ga2 Nd4 O2 Si10'
_chemical_formula_weight 2393.60
_chemical_name_systematic
; 
 ? 
;
_space_group_IT_number 2
_symmetry_cell_setting triclinic
_symmetry_space_group_name_Hall '-P 1'
_symmetry_space_group_name_H-M 'P -1'
_atom_sites_solution_hydrogens geom
_atom_sites_solution_primary direct
_atom_sites_solution_secondary difmap
_audit_creation_method SHELXL-97
_cell_angle_alpha 90.5800(10)
_cell_angle_beta 103.0090(10)
_cell_angle_gamma 109.1190(10)
_cell_formula_units_Z 1
_cell_length_a 13.1352(10)
_cell_length_b 13.1883(10)
_cell_length_c 17.8240(13)
_cell_measurement_reflns_used 4934
_cell_measurement_temperature 131(2)
_cell_measurement_theta_max 25.895
_cell_measurement_theta_min 2.356
_cell_volume 2830.7(4)
_computing_cell_refinement 'Bruker SAINT v7.07'
_computing_data_collection 'Bruker SMART v5.631'
_computing_data_reduction 'Bruker SAINT v7.07'
_computing_structure_refinement 'SHELXL-97 (Sheldrick, 2008)'
_computing_structure_solution 'SHELXS-97 (Sheldrick, 2008)'
_diffrn_ambient_temperature 131(2)
_diffrn_measured_fraction_theta_full 0.977
_diffrn_measured_fraction_theta_max 0.977
_diffrn_measurement_device_type 'Bruker APEX'
_diffrn_measurement_method '\w scans'
_diffrn_radiation_monochromator graphite
_diffrn_radiation_source 'fine-focus sealed tube'
_diffrn_radiation_type MoK\a
_diffrn_radiation_wavelength 0.71073
_diffrn_reflns_av_R_equivalents 0.0301
_diffrn_reflns_av_sigmaI/netI 0.0558
_diffrn_reflns_limit_h_max 13
_diffrn_reflns_limit_h_min -16
_diffrn_reflns_limit_k_max 13
_diffrn_reflns_limit_k_min -16
_diffrn_reflns_limit_l_max 22
_diffrn_reflns_limit_l_min -22
_diffrn_reflns_number 18504
_diffrn_reflns_theta_full 26.41
_diffrn_reflns_theta_max 26.41
_diffrn_reflns_theta_min 1.64
_exptl_absorpt_coefficient_mu 2.417
_exptl_absorpt_correction_T_max 1.0
_exptl_absorpt_correction_T_min 0.7115
_exptl_absorpt_correction_type empirical
_exptl_absorpt_process_details 'Blessing, 1995'
_exptl_crystal_colour 'light green'
_exptl_crystal_density_diffrn 1.404
_exptl_crystal_description needle
_exptl_crystal_F_000 1220
_exptl_crystal_size_max 0.42
_exptl_crystal_size_mid 0.21
_exptl_crystal_size_min 0.12
_refine_diff_density_max 1.388
_refine_diff_density_min -1.024
_refine_diff_density_rms 0.124
_refine_ls_extinction_method none
_refine_ls_goodness_of_fit_ref 1.037
_refine_ls_hydrogen_treatment constr
_refine_ls_matrix_type full
_refine_ls_number_parameters 688
_refine_ls_number_reflns 11362
_refine_ls_number_restraints 202
_refine_ls_restrained_S_all 1.032
_refine_ls_R_factor_all 0.0529
_refine_ls_R_factor_gt 0.0396
_refine_ls_shift/su_max 0.013
_refine_ls_shift/su_mean 0.000
_refine_ls_structure_factor_coef Fsqd
_refine_ls_weighting_details 'calc w=1/[\s^2^(Fo^2^)+(0.0458P)^2^+0.0000P] where P=(Fo^2^+2Fc^2^)/3'
_refine_ls_weighting_scheme calc
_refine_ls_wR_factor_gt 0.0893
_refine_ls_wR_factor_ref 0.0979
_reflns_number_gt 9231
_reflns_number_total 11362
_reflns_threshold_expression >2sigma(I)
_cod_data_source_file ja904565j_si_004.cif
_cod_data_source_block sgm5892s
_cod_database_code 4105067

loop_
_symmetry_equiv_pos_as_xyz
'x, y, z'
'-x, -y, -z'

loop_
_atom_site_label
_atom_site_type_symbol
_atom_site_fract_x
_atom_site_fract_y
_atom_site_fract_z
_atom_site_U_iso_or_equiv
_atom_site_adp_type
_atom_site_occupancy
_atom_site_symmetry_multiplicity
_atom_site_calc_flag
_atom_site_refinement_flags
_atom_site_disorder_assembly
_atom_site_disorder_group
Nd1 Nd 0.421407(18) 0.868227(17) 0.244623(13) 0.01946(7) Uani 1 1 d . A .
Nd2 Nd 1.028587(19) 1.134483(19) 0.460463(13) 0.02458(7) Uani 1 1 d . . .
Si2 Si 0.38529(10) 0.58026(10) 0.36200(7) 0.0260(3) Uani 1 1 d . A .
Si3 Si 0.50555(10) 1.19619(10) 0.29186(7) 0.0264(3) Uani 1 1 d . A .
Si4 Si 1.00912(11) 1.16960(11) 0.23235(7) 0.0290(3) Uani 1 1 d . . .
Si5 Si 1.07840(11) 1.33400(10) 0.64575(8) 0.0312(3) Uani 1 1 d . . .
Ga1 Ga 0.39801(4) 0.69359(4) 0.11376(3) 0.03012(13) Uani 1 1 d . . .
O1 O 0.9093(2) 0.9547(2) 0.43595(16) 0.0288(7) Uani 1 1 d . . .
H1A H 0.9316 0.9412 0.3976 0.043 Uiso 1 1 calc R . .
C1A C 0.4685(7) 0.5599(7) 0.0914(6) 0.021(3) Uani 0.495(5) 1 d PD A 1
C2A C 0.3575(7) 0.5285(8) 0.0459(7) 0.027(3) Uani 0.495(5) 1 d PD A 1
C3A C 0.3511(10) 0.6075(16) -0.0063(15) 0.038(5) Uani 0.495(5) 1 d PD A 1
C4A C 0.4579(8) 0.6867(8) 0.0061(6) 0.026(3) Uani 0.495(5) 1 d PD A 1
C5A C 0.5306(8) 0.6575(11) 0.0669(11) 0.026(4) Uani 0.495(5) 1 d PD A 1
C6A C 0.5142(10) 0.4937(8) 0.1493(6) 0.049(3) Uani 0.495(5) 1 d PD A 1
H6AA H 0.5632 0.4651 0.1285 0.074 Uiso 0.495(5) 1 calc PR A 1
H6AB H 0.4528 0.4339 0.1597 0.074 Uiso 0.495(5) 1 calc PR A 1
H6AC H 0.5563 0.5392 0.1975 0.074 Uiso 0.495(5) 1 calc PR A 1
C7A C 0.2659(8) 0.4256(7) 0.0507(6) 0.045(3) Uani 0.495(5) 1 d PD A 1
H7AA H 0.2631 0.3695 0.0131 0.068 Uiso 0.495(5) 1 calc PR A 1
H7AB H 0.1946 0.4381 0.0392 0.068 Uiso 0.495(5) 1 calc PR A 1
H7AC H 0.2803 0.4023 0.1029 0.068 Uiso 0.495(5) 1 calc PR A 1
C8A C 0.2501(9) 0.6015(10) -0.0695(5) 0.055(4) Uani 0.495(5) 1 d PD A 1
H8AA H 0.2497 0.5609 -0.1160 0.083 Uiso 0.495(5) 1 calc PR A 1
H8AB H 0.2526 0.6746 -0.0814 0.083 Uiso 0.495(5) 1 calc PR A 1
H8AC H 0.1827 0.5653 -0.0520 0.083 Uiso 0.495(5) 1 calc PR A 1
C9A C 0.4919(10) 0.7842(8) -0.0376(6) 0.050(3) Uani 0.495(5) 1 d PD A 1
H9AA H 0.5268 0.7687 -0.0774 0.075 Uiso 0.495(5) 1 calc PR A 1
H9AB H 0.5449 0.8451 -0.0018 0.075 Uiso 0.495(5) 1 calc PR A 1
H9AC H 0.4262 0.8024 -0.0621 0.075 Uiso 0.495(5) 1 calc PR A 1
C10A C 0.6528(7) 0.7168(9) 0.0976(7) 0.052(4) Uani 0.495(5) 1 d PD A 1
H10A H 0.6950 0.6804 0.0756 0.077 Uiso 0.495(5) 1 calc PR A 1
H10B H 0.6721 0.7176 0.1540 0.077 Uiso 0.495(5) 1 calc PR A 1
H10C H 0.6710 0.7909 0.0831 0.077 Uiso 0.495(5) 1 calc PR A 1
C1B C 0.4167(11) 0.5387(8) 0.0651(7) 0.031(4) Uani 0.505(5) 1 d PD A 2
C2B C 0.3431(11) 0.5707(18) 0.0067(18) 0.044(4) Uani 0.505(5) 1 d PD A 2
C3B C 0.4047(10) 0.6690(10) -0.0179(7) 0.032(3) Uani 0.505(5) 1 d PD A 2
C4B C 0.5158(8) 0.6984(8) 0.0261(8) 0.028(3) Uani 0.505(5) 1 d PD A 2
C5B C 0.5232(10) 0.6188(14) 0.0779(12) 0.037(4) Uani 0.505(5) 1 d PD A 2
C6B C 0.3914(14) 0.4366(9) 0.1054(8) 0.077(5) Uani 0.505(5) 1 d PD A 2
H6B1 H 0.4168 0.3848 0.0818 0.115 Uiso 0.505(5) 1 calc PR A 2
H6B2 H 0.3111 0.4055 0.1002 0.115 Uiso 0.505(5) 1 calc PR A 2
H6B3 H 0.4298 0.4530 0.1603 0.115 Uiso 0.505(5) 1 calc PR A 2
C7B C 0.2232(8) 0.5031(10) -0.0293(7) 0.060(4) Uani 0.505(5) 1 d PD A 2
H7BB H 0.1775 0.5495 -0.0371 0.090 Uiso 0.505(5) 1 calc PR A 2
H7BA H 0.1965 0.4483 0.0051 0.090 Uiso 0.505(5) 1 calc PR A 2
H7BC H 0.2182 0.4676 -0.0793 0.090 Uiso 0.505(5) 1 calc PR A 2
C8B C 0.3590(10) 0.7286(9) -0.0824(5) 0.048(3) Uani 0.505(5) 1 d PD A 2
H8BB H 0.3818 0.8050 -0.0645 0.072 Uiso 0.505(5) 1 calc PR A 2
H8BA H 0.2777 0.6978 -0.0967 0.072 Uiso 0.505(5) 1 calc PR A 2
H8BC H 0.3880 0.7212 -0.1275 0.072 Uiso 0.505(5) 1 calc PR A 2
C9B C 0.6094(8) 0.7961(8) 0.0142(6) 0.045(3) Uani 0.505(5) 1 d PD A 2
H9BC H 0.5829 0.8575 0.0061 0.068 Uiso 0.505(5) 1 calc PR A 2
H9BA H 0.6340 0.7802 -0.0311 0.068 Uiso 0.505(5) 1 calc PR A 2
H9BB H 0.6716 0.8138 0.0601 0.068 Uiso 0.505(5) 1 calc PR A 2
C10B C 0.6287(9) 0.6162(12) 0.1318(6) 0.059(4) Uani 0.505(5) 1 d PD A 2
H10F H 0.6754 0.6897 0.1535 0.088 Uiso 0.505(5) 1 calc PR A 2
H10D H 0.6689 0.5856 0.1032 0.088 Uiso 0.505(5) 1 calc PR A 2
H10E H 0.6103 0.5717 0.1738 0.088 Uiso 0.505(5) 1 calc PR A 2
C11 C 0.1926(4) 0.8299(4) 0.1816(3) 0.0348(12) Uani 1 1 d D . .
C12 C 0.1977(4) 0.7441(4) 0.2278(4) 0.0521(17) Uani 1 1 d . A .
H12A H 0.1639 0.6659 0.2089 0.063 Uiso 1 1 calc R . .
C13 C 0.2387(4) 0.7840(5) 0.3045(4) 0.0500(16) Uani 1 1 d . . .
H13A H 0.2356 0.7395 0.3496 0.060 Uiso 1 1 calc R A .
C14 C 0.2600(4) 0.8955(4) 0.3080(3) 0.0327(11) Uani 1 1 d . A .
H14A H 0.2735 0.9430 0.3559 0.039 Uiso 1 1 calc R . .
C15 C 0.2297(3) 0.9216(4) 0.2326(3) 0.0265(10) Uani 1 1 d . A .
H15A H 0.2229 0.9927 0.2184 0.032 Uiso 1 1 calc R . .
Si1A Si 0.1138(3) 0.8320(4) 0.0745(2) 0.0298(10) Uani 0.525(10) 1 d PD A 1
C16A C 0.1735(8) 0.9489(9) 0.0219(6) 0.055(4) Uani 0.525(10) 1 d PD A 1
H16A H 0.2445 0.9477 0.0136 0.082 Uiso 0.525(10) 1 calc PR A 1
H16B H 0.1857 1.0158 0.0524 0.082 Uiso 0.525(10) 1 calc PR A 1
H16C H 0.1220 0.9447 -0.0282 0.082 Uiso 0.525(10) 1 calc PR A 1
C17A C -0.0289(12) 0.8268(13) 0.0762(14) 0.044(6) Uani 0.525(10) 1 d PD A 1
H17A H -0.0252 0.8937 0.1029 0.067 Uiso 0.525(10) 1 calc PR A 1
H17B H -0.0627 0.7655 0.1036 0.067 Uiso 0.525(10) 1 calc PR A 1
H17C H -0.0738 0.8185 0.0231 0.067 Uiso 0.525(10) 1 calc PR A 1
C18A C 0.1015(10) 0.7062(9) 0.0200(6) 0.054(4) Uani 0.525(10) 1 d PD A 1
H18A H 0.0482 0.6964 -0.0301 0.081 Uiso 0.525(10) 1 calc PR A 1
H18B H 0.0755 0.6447 0.0496 0.081 Uiso 0.525(10) 1 calc PR A 1
H18C H 0.1741 0.7111 0.0117 0.081 Uiso 0.525(10) 1 calc PR A 1
Si1B Si 0.1059(4) 0.7803(7) 0.0864(3) 0.0439(16) Uani 0.475(10) 1 d PD A 2
C16B C 0.1831(8) 0.8463(12) 0.0145(6) 0.058(5) Uani 0.475(10) 1 d PD A 2
H16D H 0.2099 0.9247 0.0263 0.086 Uiso 0.475(10) 1 calc PR A 2
H16E H 0.1337 0.8273 -0.0375 0.086 Uiso 0.475(10) 1 calc PR A 2
H16F H 0.2465 0.8218 0.0167 0.086 Uiso 0.475(10) 1 calc PR A 2
C17B C -0.0199(12) 0.8195(15) 0.0758(13) 0.067(10) Uani 0.475(10) 1 d PD A 2
H17D H -0.0624 0.7835 0.1125 0.101 Uiso 0.475(10) 1 calc PR A 2
H17E H -0.0660 0.7979 0.0230 0.101 Uiso 0.475(10) 1 calc PR A 2
H17F H 0.0024 0.8978 0.0865 0.101 Uiso 0.475(10) 1 calc PR A 2
C18B C 0.0613(12) 0.6314(9) 0.0668(9) 0.074(5) Uani 0.475(10) 1 d PD A 2
H18D H 0.0040 0.5968 0.0943 0.112 Uiso 0.475(10) 1 calc PR A 2
H18E H 0.1252 0.6075 0.0846 0.112 Uiso 0.475(10) 1 calc PR A 2
H18F H 0.0311 0.6115 0.0111 0.112 Uiso 0.475(10) 1 calc PR A 2
C19 C 0.4727(3) 0.7182(3) 0.3488(2) 0.0238(9) Uani 1 1 d . . .
C20 C 0.5542(4) 0.7423(4) 0.3036(3) 0.0290(10) Uani 1 1 d . A .
H20A H 0.5681 0.6875 0.2719 0.035 Uiso 1 1 calc R . .
C21 C 0.6235(4) 0.8507(4) 0.3213(3) 0.0341(12) Uani 1 1 d . . .
H21A H 0.6959 0.8839 0.3070 0.041 Uiso 1 1 calc R A .
C22 C 0.5853(4) 0.8963(4) 0.3762(3) 0.0372(12) Uani 1 1 d . A .
H22A H 0.6277 0.9666 0.4080 0.045 Uiso 1 1 calc R . .
C23 C 0.4943(4) 0.8156(4) 0.3933(3) 0.0291(10) Uani 1 1 d . A .
H23A H 0.4612 0.8220 0.4376 0.035 Uiso 1 1 calc R . .
C24 C 0.2827(5) 0.5083(4) 0.2706(3) 0.0475(15) Uani 1 1 d . . .
H24A H 0.3169 0.5258 0.2268 0.071 Uiso 1 1 calc R A .
H24B H 0.2174 0.5310 0.2628 0.071 Uiso 1 1 calc R . .
H24C H 0.2600 0.4303 0.2746 0.071 Uiso 1 1 calc R . .
C25 C 0.4808(4) 0.5023(4) 0.3918(3) 0.0432(13) Uani 1 1 d . . .
H25A H 0.5372 0.5389 0.4387 0.065 Uiso 1 1 calc R A .
H25B H 0.5171 0.4971 0.3502 0.065 Uiso 1 1 calc R . .
H25C H 0.4383 0.4297 0.4021 0.065 Uiso 1 1 calc R . .
C26 C 0.3111(4) 0.5836(4) 0.4399(3) 0.0388(12) Uani 1 1 d . . .
H26A H 0.3652 0.6211 0.4875 0.058 Uiso 1 1 calc R A .
H26B H 0.2711 0.5098 0.4493 0.058 Uiso 1 1 calc R . .
H26C H 0.2582 0.6217 0.4236 0.058 Uiso 1 1 calc R . .
C27 C 0.5068(3) 1.0863(3) 0.2263(2) 0.0236(9) Uani 1 1 d . . .
C28 C 0.4303(4) 1.0390(3) 0.1539(2) 0.0253(10) Uani 1 1 d . A .
H28A H 0.3649 1.0606 0.1298 0.030 Uiso 1 1 calc R . .
C29 C 0.4711(4) 0.9743(4) 0.1163(3) 0.0293(10) Uani 1 1 d . . .
H29A H 0.4404 0.9428 0.0613 0.035 Uiso 1 1 calc R A .
C30 C 0.5757(4) 0.9796(3) 0.1631(3) 0.0264(10) Uani 1 1 d . A .
H30A H 0.6306 0.9522 0.1465 0.032 Uiso 1 1 calc R . .
C31 C 0.5979(3) 1.0487(3) 0.2291(3) 0.0257(10) Uani 1 1 d . A .
H31A H 0.6713 1.0775 0.2675 0.031 Uiso 1 1 calc R . .
C32 C 0.5159(4) 1.1613(4) 0.3938(3) 0.0423(13) Uani 1 1 d . . .
H32A H 0.4640 1.0886 0.3945 0.063 Uiso 1 1 calc R A .
H32B H 0.4974 1.2131 0.4232 0.063 Uiso 1 1 calc R . .
H32C H 0.5919 1.1638 0.4172 0.063 Uiso 1 1 calc R . .
C33 C 0.6285(4) 1.3177(4) 0.2914(4) 0.0579(18) Uani 1 1 d . . .
H33A H 0.6203 1.3440 0.2400 0.087 Uiso 1 1 calc R A .
H33B H 0.6961 1.2986 0.3044 0.087 Uiso 1 1 calc R . .
H33C H 0.6337 1.3742 0.3297 0.087 Uiso 1 1 calc R . .
C34 C 0.3759(4) 1.2289(4) 0.2566(3) 0.0348(11) Uani 1 1 d . . .
H34A H 0.3132 1.1726 0.2688 0.052 Uiso 1 1 calc R A .
H34B H 0.3621 1.2327 0.2005 0.052 Uiso 1 1 calc R . .
H34C H 0.3845 1.2985 0.2819 0.052 Uiso 1 1 calc R . .
C35 C 1.1045(4) 1.1773(4) 0.3286(2) 0.0261(10) Uani 1 1 d . . .
C36 C 1.1400(4) 1.0921(4) 0.3580(3) 0.0301(10) Uani 1 1 d . . .
H36A H 1.1210 1.0205 0.3289 0.036 Uiso 1 1 calc R . .
C37 C 1.2226(4) 1.1308(5) 0.4265(3) 0.0367(12) Uani 1 1 d . . .
H37A H 1.2713 1.0913 0.4540 0.044 Uiso 1 1 calc R . .
C38 C 1.2392(4) 1.2403(4) 0.4415(3) 0.0391(13) Uani 1 1 d . . .
H38A H 1.3018 1.2918 0.4812 0.047 Uiso 1 1 calc R . .
C39 C 1.1667(4) 1.2691(4) 0.3814(3) 0.0337(11) Uani 1 1 d . . .
H39A H 1.1701 1.3446 0.3718 0.040 Uiso 1 1 calc R . .
C40 C 1.0838(5) 1.1641(6) 0.1567(3) 0.0617(19) Uani 1 1 d . . .
H40A H 1.0341 1.1582 0.1056 0.093 Uiso 1 1 calc R . .
H40B H 1.1083 1.1013 0.1614 0.093 Uiso 1 1 calc R . .
H40C H 1.1485 1.2299 0.1631 0.093 Uiso 1 1 calc R . .
C41 C 0.8869(4) 1.0468(5) 0.2189(3) 0.0585(17) Uani 1 1 d . . .
H41A H 0.8383 1.0417 0.1674 0.088 Uiso 1 1 calc R . .
H41B H 0.8464 1.0495 0.2583 0.088 Uiso 1 1 calc R . .
H41C H 0.9109 0.9837 0.2236 0.088 Uiso 1 1 calc R . .
C42 C 0.9664(7) 1.2911(6) 0.2221(4) 0.084(2) Uani 1 1 d . . .
H42A H 0.8855 1.2694 0.2135 0.127 Uiso 1 1 calc R . .
H42B H 0.9893 1.3279 0.1781 0.127 Uiso 1 1 calc R . .
H42C H 1.0018 1.3401 0.2694 0.127 Uiso 1 1 calc R . .
C43 C 0.9826(4) 1.2767(4) 0.5504(3) 0.0285(10) Uani 1 1 d . . .
C44 C 0.8860(4) 1.1841(4) 0.5328(3) 0.0349(12) Uani 1 1 d . . .
H44A H 0.8520 1.1411 0.5723 0.042 Uiso 1 1 calc R . .
C45 C 0.8338(4) 1.1740(5) 0.4538(3) 0.0444(14) Uani 1 1 d . . .
H45A H 0.7576 1.1237 0.4287 0.053 Uiso 1 1 calc R . .
C46 C 0.8961(4) 1.2606(5) 0.4209(3) 0.0442(14) Uani 1 1 d . . .
H46A H 0.8723 1.2817 0.3678 0.053 Uiso 1 1 calc R . .
C47 C 0.9863(4) 1.3239(4) 0.4788(3) 0.0367(12) Uani 1 1 d . . .
H47A H 1.0372 1.3972 0.4732 0.044 Uiso 1 1 calc R . .
C48 C 1.0490(5) 1.4522(4) 0.6826(4) 0.0519(15) Uani 1 1 d . . .
H48A H 0.9732 1.4285 0.6898 0.078 Uiso 1 1 calc R . .
H48B H 1.0567 1.5064 0.6452 0.078 Uiso 1 1 calc R . .
H48C H 1.1018 1.4834 0.7322 0.078 Uiso 1 1 calc R . .
C49 C 1.2242(4) 1.3807(4) 0.6343(3) 0.0416(13) Uani 1 1 d . . .
H49A H 1.2313 1.4321 0.5949 0.062 Uiso 1 1 calc R . .
H49B H 1.2424 1.3187 0.6184 0.062 Uiso 1 1 calc R . .
H49C H 1.2752 1.4157 0.6837 0.062 Uiso 1 1 calc R . .
C50 C 1.0627(4) 1.2283(4) 0.7151(3) 0.0410(13) Uani 1 1 d . . .
H50A H 0.9876 1.2065 0.7236 0.062 Uiso 1 1 calc R . .
H50B H 1.1172 1.2571 0.7643 0.062 Uiso 1 1 calc R . .
H50C H 1.0749 1.1657 0.6937 0.062 Uiso 1 1 calc R . .

loop_
_atom_site_aniso_label
_atom_site_aniso_U_11
_atom_site_aniso_U_22
_atom_site_aniso_U_33
_atom_site_aniso_U_23
_atom_site_aniso_U_13
_atom_site_aniso_U_12
Nd1 0.01707(13) 0.01893(12) 0.02205(13) 0.00138(9) 0.00466(9) 0.00574(9)
Nd2 0.02114(14) 0.02585(13) 0.02494(14) 0.00527(10) 0.00672(10) 0.00470(10)
Si2 0.0286(7) 0.0215(6) 0.0255(6) 0.0040(5) 0.0079(5) 0.0043(5)
Si3 0.0246(7) 0.0212(6) 0.0338(7) -0.0010(5) 0.0089(6) 0.0070(5)
Si4 0.0286(7) 0.0349(7) 0.0260(7) 0.0058(6) 0.0065(6) 0.0141(6)
Si5 0.0283(7) 0.0271(7) 0.0386(8) -0.0009(6) 0.0081(6) 0.0100(6)
Ga1 0.0361(3) 0.0285(3) 0.0289(3) -0.0020(2) 0.0072(2) 0.0156(2)
O1 0.0300(18) 0.0343(18) 0.0207(16) 0.0045(14) 0.0093(13) 0.0069(14)
C1A 0.028(8) 0.025(7) 0.012(6) -0.005(5) 0.003(5) 0.015(6)
C2A 0.021(7) 0.026(6) 0.029(8) -0.006(5) -0.001(6) 0.007(6)
C3A 0.031(9) 0.070(19) 0.019(8) -0.011(11) 0.001(7) 0.028(8)
C4A 0.030(10) 0.029(7) 0.020(9) 0.001(6) 0.011(8) 0.009(8)
C5A 0.033(7) 0.027(9) 0.023(9) 0.007(7) 0.017(5) 0.012(5)
C6A 0.070(9) 0.049(7) 0.038(6) 0.002(5) 0.004(6) 0.037(7)
C7A 0.050(7) 0.043(6) 0.036(6) -0.012(5) 0.014(5) 0.006(5)
C8A 0.080(9) 0.085(10) 0.017(5) -0.005(6) -0.003(5) 0.060(8)
C9A 0.082(10) 0.040(6) 0.048(7) 0.023(5) 0.042(7) 0.027(6)
C10A 0.027(6) 0.053(7) 0.071(9) -0.020(7) 0.025(6) 0.000(5)
C1B 0.056(13) 0.019(6) 0.024(10) 0.006(7) 0.019(9) 0.015(8)
C2B 0.046(9) 0.047(14) 0.047(15) -0.009(8) 0.020(8) 0.020(7)
C3B 0.032(9) 0.038(7) 0.024(8) -0.008(6) 0.010(7) 0.009(7)
C4B 0.029(7) 0.036(6) 0.025(7) -0.003(5) 0.012(7) 0.015(6)
C5B 0.047(9) 0.056(14) 0.027(7) 0.019(10) 0.020(7) 0.034(8)
C6B 0.156(16) 0.051(8) 0.073(9) 0.033(7) 0.070(11) 0.072(10)
C7B 0.050(8) 0.055(8) 0.068(9) -0.033(7) 0.016(6) 0.008(6)
C8B 0.069(8) 0.064(8) 0.023(5) 0.016(5) 0.016(5) 0.036(7)
C9B 0.047(7) 0.048(7) 0.048(7) 0.006(5) 0.025(6) 0.017(5)
C10B 0.071(9) 0.096(11) 0.039(6) 0.011(7) 0.016(6) 0.066(8)
C11 0.017(2) 0.046(3) 0.037(3) -0.014(2) 0.000(2) 0.009(2)
C12 0.019(3) 0.030(3) 0.105(5) -0.006(3) 0.016(3) 0.004(2)
C13 0.027(3) 0.065(4) 0.076(4) 0.049(4) 0.031(3) 0.026(3)
C14 0.020(2) 0.057(3) 0.028(2) 0.003(2) 0.009(2) 0.020(2)
C15 0.022(2) 0.029(2) 0.031(2) 0.002(2) 0.009(2) 0.0102(19)
Si1A 0.0213(15) 0.039(2) 0.0234(16) -0.0018(16) 0.0015(11) 0.0059(17)
C16A 0.029(6) 0.077(9) 0.033(6) 0.011(6) -0.012(5) -0.004(6)
C17A 0.040(11) 0.064(12) 0.051(13) 0.029(9) 0.020(9) 0.038(10)
C18A 0.062(8) 0.059(8) 0.045(7) -0.018(6) -0.005(6) 0.036(7)
Si1B 0.0203(18) 0.066(4) 0.038(2) -0.018(3) 0.0004(16) 0.010(2)
C16B 0.035(7) 0.107(13) 0.025(6) -0.015(7) -0.013(5) 0.032(7)
C17B 0.028(12) 0.13(2) 0.025(12) -0.029(12) -0.019(9) 0.014(12)
C18B 0.055(9) 0.054(9) 0.088(12) -0.046(9) -0.003(8) 0.000(7)
C19 0.022(2) 0.022(2) 0.024(2) 0.0052(18) 0.0027(18) 0.0044(18)
C20 0.028(3) 0.033(3) 0.031(3) 0.012(2) 0.008(2) 0.016(2)
C21 0.012(2) 0.043(3) 0.041(3) 0.020(2) -0.001(2) 0.004(2)
C22 0.031(3) 0.027(2) 0.037(3) 0.004(2) -0.011(2) 0.000(2)
C23 0.033(3) 0.028(2) 0.022(2) 0.0047(19) 0.002(2) 0.008(2)
C24 0.064(4) 0.030(3) 0.029(3) 0.003(2) 0.003(3) -0.003(3)
C25 0.044(3) 0.028(3) 0.065(4) 0.017(3) 0.023(3) 0.015(2)
C26 0.045(3) 0.038(3) 0.039(3) 0.006(2) 0.019(2) 0.015(2)
C27 0.024(2) 0.022(2) 0.026(2) 0.0048(18) 0.0101(19) 0.0079(18)
C28 0.029(2) 0.028(2) 0.022(2) 0.0097(19) 0.0086(19) 0.0106(19)
C29 0.035(3) 0.033(3) 0.020(2) 0.000(2) 0.011(2) 0.008(2)
C30 0.023(2) 0.026(2) 0.034(3) 0.007(2) 0.018(2) 0.0058(19)
C31 0.019(2) 0.021(2) 0.038(3) 0.006(2) 0.010(2) 0.0047(18)
C32 0.044(3) 0.058(4) 0.028(3) -0.008(2) 0.006(2) 0.023(3)
C33 0.040(3) 0.030(3) 0.106(5) -0.004(3) 0.033(3) 0.004(2)
C34 0.036(3) 0.031(3) 0.040(3) 0.001(2) 0.008(2) 0.017(2)
C35 0.029(3) 0.029(2) 0.022(2) 0.0069(19) 0.0105(19) 0.009(2)
C36 0.030(3) 0.034(3) 0.029(2) 0.005(2) 0.011(2) 0.011(2)
C37 0.021(3) 0.065(4) 0.025(3) 0.008(2) 0.007(2) 0.015(2)
C38 0.024(3) 0.053(3) 0.026(3) 0.000(2) 0.010(2) -0.007(2)
C39 0.035(3) 0.028(2) 0.032(3) 0.005(2) 0.017(2) -0.003(2)
C40 0.040(3) 0.123(6) 0.023(3) 0.009(3) 0.008(2) 0.028(4)
C41 0.029(3) 0.074(4) 0.055(4) 0.020(3) 0.001(3) 0.001(3)
C42 0.136(7) 0.088(5) 0.048(4) 0.009(4) -0.005(4) 0.080(5)
C43 0.023(2) 0.024(2) 0.044(3) 0.005(2) 0.010(2) 0.0133(19)
C44 0.025(3) 0.036(3) 0.046(3) 0.007(2) 0.017(2) 0.009(2)
C45 0.016(3) 0.054(3) 0.057(4) -0.006(3) 0.002(2) 0.010(2)
C46 0.035(3) 0.060(4) 0.042(3) 0.015(3) 0.002(2) 0.026(3)
C47 0.034(3) 0.033(3) 0.051(3) 0.019(2) 0.014(2) 0.019(2)
C48 0.050(4) 0.036(3) 0.068(4) -0.011(3) 0.016(3) 0.013(3)
C49 0.028(3) 0.043(3) 0.046(3) -0.006(3) 0.005(2) 0.006(2)
C50 0.046(3) 0.040(3) 0.038(3) 0.006(2) 0.013(3) 0.014(2)

loop_
_atom_type_symbol
_atom_type_description
_atom_type_scat_dispersion_real
_atom_type_scat_dispersion_imag
_atom_type_scat_source
C C 0.0033 0.0016 'International Tables Vol C Tables 4.2.6.8 and 6.1.1.4'
H H 0.0000 0.0000 'International Tables Vol C Tables 4.2.6.8 and 6.1.1.4'
O O 0.0106 0.0060 'International Tables Vol C Tables 4.2.6.8 and 6.1.1.4'
Si Si 0.0817 0.0704 'International Tables Vol C Tables 4.2.6.8 and 6.1.1.4'
Ga Ga 0.2307 1.6083 'International Tables Vol C Tables 4.2.6.8 and 6.1.1.4'
Nd Nd -0.1943 3.0179 'International Tables Vol C Tables 4.2.6.8 and 6.1.1.4'

loop_
_geom_angle_atom_site_label_1
_geom_angle_atom_site_label_2
_geom_angle_atom_site_label_3
_geom_angle
_geom_angle_site_symmetry_1
_geom_angle_site_symmetry_3
C22 Nd1 C14 99.39(15) . .
C22 Nd1 C13 99.40(17) . .
C14 Nd1 C13 29.64(16) . .
C22 Nd1 C28 118.69(13) . .
C14 Nd1 C28 94.04(14) . .
C13 Nd1 C28 118.51(14) . .
C22 Nd1 C27 89.65(13) . .
C14 Nd1 C27 92.41(14) . .
C13 Nd1 C27 122.02(15) . .
C28 Nd1 C27 29.91(12) . .
C22 Nd1 C21 29.53(15) . .
C14 Nd1 C21 127.83(14) . .
C13 Nd1 C21 119.36(15) . .
C28 Nd1 C21 116.77(13) . .
C27 Nd1 C21 95.50(13) . .
C22 Nd1 C23 29.62(13) . .
C14 Nd1 C23 81.41(14) . .
C13 Nd1 C23 72.18(16) . .
C28 Nd1 C23 143.55(13) . .
C27 Nd1 C23 113.77(13) . .
C21 Nd1 C23 48.44(14) . .
C22 Nd1 C29 119.70(14) . .
C14 Nd1 C29 120.26(14) . .
C13 Nd1 C29 137.64(15) . .
C28 Nd1 C29 28.85(12) . .
C27 Nd1 C29 49.00(13) . .
C21 Nd1 C29 103.00(14) . .
C23 Nd1 C29 149.03(14) . .
C22 Nd1 C30 91.34(14) . .
C14 Nd1 C30 140.06(15) . .
C13 Nd1 C30 166.27(15) . .
C28 Nd1 C30 48.06(13) . .
C27 Nd1 C30 49.00(12) . .
C21 Nd1 C30 73.91(14) . .
C23 Nd1 C30 119.89(13) . .
C29 Nd1 C30 29.45(13) . .
C22 Nd1 C15 125.58(15) . .
C14 Nd1 C15 29.20(13) . .
C13 Nd1 C15 47.93(14) . .
C28 Nd1 C15 70.58(13) . .
C27 Nd1 C15 80.64(13) . .
C21 Nd1 C15 155.11(14) . .
C23 Nd1 C15 110.61(14) . .
C29 Nd1 C15 93.02(13) . .
C30 Nd1 C15 118.55(13) . .
C22 Nd1 C31 73.89(14) . .
C14 Nd1 C31 119.32(14) . .
C13 Nd1 C31 148.12(16) . .
C28 Nd1 C31 48.08(13) . .
C27 Nd1 C31 29.73(12) . .
C21 Nd1 C31 69.28(13) . .
C23 Nd1 C31 103.19(13) . .
C29 Nd1 C31 48.07(13) . .
C30 Nd1 C31 28.97(12) . .
C15 Nd1 C31 110.34(13) . .
C22 Nd1 C12 125.00(18) . .
C14 Nd1 C12 47.88(16) . .
C13 Nd1 C12 28.77(17) . .
C28 Nd1 C12 107.97(16) . .
C27 Nd1 C12 126.93(15) . .
C21 Nd1 C12 135.16(16) . .
C23 Nd1 C12 95.65(17) . .
C29 Nd1 C12 115.26(17) . .
C30 Nd1 C12 143.26(17) . .
C15 Nd1 C12 47.10(14) . .
C31 Nd1 C12 155.41(16) . .
C22 Nd1 C20 48.02(14) . .
C14 Nd1 C20 124.61(14) . .
C13 Nd1 C20 102.70(14) . .
C28 Nd1 C20 138.78(13) . .
C27 Nd1 C20 123.78(13) . .
C21 Nd1 C20 29.03(13) . .
C23 Nd1 C20 47.62(14) . .
C29 Nd1 C20 115.09(13) . .
C30 Nd1 C20 90.83(13) . .
C15 Nd1 C20 150.62(13) . .
C31 Nd1 C20 95.57(13) . .
C12 Nd1 C20 108.85(15) . .
C22 Nd1 C11 146.15(15) . .
C14 Nd1 C11 48.20(13) . .
C13 Nd1 C11 48.22(16) . .
C28 Nd1 C11 78.85(14) . .
C27 Nd1 C11 99.85(14) . .
C21 Nd1 C11 164.22(15) . .
C23 Nd1 C11 120.40(14) . .
C29 Nd1 C11 89.93(15) . .
C30 Nd1 C11 119.38(14) . .
C15 Nd1 C11 28.48(12) . .
C31 Nd1 C11 126.50(14) . .
C12 Nd1 C11 29.13(16) . .
C20 Nd1 C11 136.26(14) . .
C22 Nd1 C19 48.61(13) . .
C14 Nd1 C19 95.62(14) . .
C13 Nd1 C19 74.26(14) . .
C28 Nd1 C19 165.28(12) . .
C27 Nd1 C19 138.24(12) . .
C21 Nd1 C19 48.60(13) . .
C23 Nd1 C19 28.94(12) . .
C29 Nd1 C19 144.08(13) . .
C30 Nd1 C19 119.44(13) . .
C15 Nd1 C19 121.75(13) . .
C31 Nd1 C19 117.24(12) . .
C12 Nd1 C19 86.74(16) . .
C20 Nd1 C19 29.23(12) . .
C11 Nd1 C19 115.84(14) . .
C22 Nd1 Ga1 117.43(11) . .
C14 Nd1 Ga1 128.60(11) . .
C13 Nd1 Ga1 105.40(15) . .
C28 Nd1 Ga1 97.71(9) . .
C27 Nd1 Ga1 120.50(9) . .
C21 Nd1 Ga1 89.86(11) . .
C23 Nd1 Ga1 113.42(10) . .
C29 Nd1 Ga1 72.02(9) . .
C30 Nd1 Ga1 76.68(9) . .
C15 Nd1 Ga1 113.40(9) . .
C31 Nd1 Ga1 105.22(9) . .
C12 Nd1 Ga1 81.01(12) . .
C20 Nd1 Ga1 70.64(10) . .
C11 Nd1 Ga1 85.53(9) . .
C19 Nd1 Ga1 84.87(9) . .
O1 Nd2 C44 92.41(13) 2_776 .
O1 Nd2 C36 99.82(12) 2_776 .
C44 Nd2 C36 166.87(15) . .
O1 Nd2 C39 123.47(13) 2_776 .
C44 Nd2 C39 126.76(15) . .
C36 Nd2 C39 48.79(14) . .
O1 Nd2 C35 128.31(12) 2_776 .
C44 Nd2 C35 139.01(15) . .
C36 Nd2 C35 29.86(13) . .
C39 Nd2 C35 29.87(13) . .
O1 Nd2 C45 117.53(15) 2_776 .
C44 Nd2 C45 29.67(15) . .
C36 Nd2 C45 137.32(15) . .
C39 Nd2 C45 114.45(17) . .
C35 Nd2 C45 113.31(16) . .
O1 Nd2 C43 94.75(12) 2_776 .
C44 Nd2 C43 29.84(13) . .
C36 Nd2 C43 151.16(14) . .
C39 Nd2 C43 102.54(14) . .
C35 Nd2 C43 126.14(14) . .
C45 Nd2 C43 49.56(14) . .
O1 Nd2 C38 93.85(14) 2_776 .
C44 Nd2 C38 135.73(15) . .
C36 Nd2 C38 48.66(14) . .
C39 Nd2 C38 29.69(15) . .
C35 Nd2 C38 49.27(14) . .
C45 Nd2 C38 139.00(17) . .
C43 Nd2 C38 105.91(15) . .
O1 Nd2 C47 123.30(13) 2_776 .
C44 Nd2 C47 48.41(15) . .
C36 Nd2 C47 125.49(14) . .
C39 Nd2 C47 78.37(15) . .
C35 Nd2 C47 97.08(14) . .
C45 Nd2 C47 48.39(15) . .
C43 Nd2 C47 30.06(14) . .
C38 Nd2 C47 93.10(16) . .
O1 Nd2 C37 80.54(13) 2_776 .
C44 Nd2 C37 161.19(15) . .
C36 Nd2 C37 29.45(13) . .
C39 Nd2 C37 48.72(16) . .
C35 Nd2 C37 49.15(14) . .
C45 Nd2 C37 161.90(16) . .
C43 Nd2 C37 132.81(15) . .
C38 Nd2 C37 29.40(15) . .
C47 Nd2 C37 122.28(16) . .
O1 Nd2 C46 140.42(14) 2_776 .
C44 Nd2 C46 48.42(16) . .
C36 Nd2 C46 119.72(15) . .
C39 Nd2 C46 85.55(16) . .
C35 Nd2 C46 90.59(15) . .
C45 Nd2 C46 29.21(16) . .
C43 Nd2 C46 49.39(15) . .
C38 Nd2 C46 110.25(17) . .
C47 Nd2 C46 29.26(15) . .
C37 Nd2 C46 134.15(16) . .
O1 Nd2 Nd2 37.14(7) 2_776 2_776
C44 Nd2 Nd2 91.47(11) . 2_776
C36 Nd2 Nd2 95.36(10) . 2_776
C39 Nd2 Nd2 141.25(11) . 2_776
C35 Nd2 Nd2 122.86(10) . 2_776
C45 Nd2 Nd2 102.12(12) . 2_776
C43 Nd2 Nd2 111.00(10) . 2_776
C38 Nd2 Nd2 118.45(12) . 2_776
C47 Nd2 Nd2 139.14(10) . 2_776
C37 Nd2 Nd2 93.20(12) . 2_776
C46 Nd2 Nd2 131.23(12) . 2_776
C19 Si2 C25 106.8(2) . .
C19 Si2 C24 112.9(2) . .
C25 Si2 C24 107.2(3) . .
C19 Si2 C26 110.8(2) . .
C25 Si2 C26 109.0(2) . .
C24 Si2 C26 109.9(2) . .
C27 Si3 C32 112.7(2) . .
C27 Si3 C34 109.8(2) . .
C32 Si3 C34 109.2(2) . .
C27 Si3 C33 108.2(2) . .
C32 Si3 C33 107.5(3) . .
C34 Si3 C33 109.3(3) . .
C41 Si4 C40 109.0(3) . .
C41 Si4 C42 110.6(3) . .
C40 Si4 C42 107.9(3) . .
C41 Si4 C35 109.7(2) . .
C40 Si4 C35 108.4(2) . .
C42 Si4 C35 111.2(3) . .
C43 Si5 C50 109.5(2) . .
C43 Si5 C49 108.8(2) . .
C50 Si5 C49 109.1(3) . .
C43 Si5 C48 110.1(2) . .
C50 Si5 C48 110.6(3) . .
C49 Si5 C48 108.6(2) . .
C4A Ga1 C3A 36.6(4) . .
C4A Ga1 C5A 36.7(3) . .
C3A Ga1 C5A 60.8(6) . .
C4A Ga1 C1A 60.3(3) . .
C3A Ga1 C1A 60.0(5) . .
C5A Ga1 C1A 35.9(3) . .
C4A Ga1 C2B 45.5(5) . .
C3A Ga1 C2B 13.2(4) . .
C5A Ga1 C2B 61.4(7) . .
C1A Ga1 C2B 51.6(5) . .
C4A Ga1 C1B 57.5(4) . .
C3A Ga1 C1B 46.1(5) . .
C5A Ga1 C1B 45.4(4) . .
C1A Ga1 C1B 17.4(3) . .
C2B Ga1 C1B 35.8(4) . .
C4A Ga1 C2A 60.2(3) . .
C3A Ga1 C2A 35.9(3) . .
C5A Ga1 C2A 60.0(4) . .
C1A Ga1 C2A 35.7(2) . .
C2B Ga1 C2A 23.0(4) . .
C1B Ga1 C2A 18.4(3) . .
C4A Ga1 C5B 45.6(4) . .
C3A Ga1 C5B 61.5(7) . .
C5A Ga1 C5B 13.0(4) . .
C1A Ga1 C5B 23.3(4) . .
C2B Ga1 C5B 58.7(6) . .
C1B Ga1 C5B 35.2(3) . .
C2A Ga1 C5B 51.9(4) . .
C4A Ga1 C3B 16.9(3) . .
C3A Ga1 C3B 23.2(4) . .
C5A Ga1 C3B 51.4(4) . .
C1A Ga1 C3B 66.7(4) . .
C2B Ga1 C3B 35.0(4) . .
C1B Ga1 C3B 58.4(3) . .
C2A Ga1 C3B 54.9(4) . .
C5B Ga1 C3B 57.7(4) . .
C4A Ga1 C4B 17.4(3) . .
C3A Ga1 C4B 51.5(5) . .
C5A Ga1 C4B 22.7(3) . .
C1A Ga1 C4B 54.5(3) . .
C2B Ga1 C4B 57.8(5) . .
C1B Ga1 C4B 57.8(3) . .
C2A Ga1 C4B 66.5(4) . .
C5B Ga1 C4B 34.4(3) . .
C3B Ga1 C4B 34.2(3) . .
C4A Ga1 Nd1 138.0(2) . .
C3A Ga1 Nd1 158.8(4) . .
C5A Ga1 Nd1 130.0(4) . .
C1A Ga1 Nd1 140.6(2) . .
C2B Ga1 Nd1 167.1(5) . .
C1B Ga1 Nd1 155.1(3) . .
C2A Ga1 Nd1 161.4(3) . .
C5B Ga1 Nd1 133.9(4) . .
C3B Ga1 Nd1 143.4(3) . .
C4B Ga1 Nd1 129.6(2) . .
Nd2 O1 H1A 109.5 2_776 .
C5A C1A C2A 108.3(6) . .
C5A C1A C6A 126.0(7) . .
C2A C1A C6A 125.4(8) . .
C5A C1A Ga1 70.4(10) . .
C2A C1A Ga1 72.5(8) . .
C6A C1A Ga1 128.1(8) . .
C3A C2A C1A 107.8(6) . .
C3A C2A C7A 126.9(7) . .
C1A C2A C7A 125.2(7) . .
C3A C2A Ga1 70.0(15) . .
C1A C2A Ga1 71.8(8) . .
C7A C2A Ga1 126.1(9) . .
C2A C3A C4A 108.1(6) . .
C2A C3A C8A 125.4(8) . .
C4A C3A C8A 126.3(8) . .
C2A C3A Ga1 74.1(13) . .
C4A C3A Ga1 70.8(11) . .
C8A C3A Ga1 125.6(19) . .
C3A C4A C5A 108.1(6) . .
C3A C4A C9A 127.1(8) . .
C5A C4A C9A 124.8(8) . .
C3A C4A Ga1 72.7(14) . .
C5A C4A Ga1 72.6(10) . .
C9A C4A Ga1 121.6(8) . .
C1A C5A C4A 107.7(6) . .
C1A C5A C10A 125.9(8) . .
C4A C5A C10A 126.3(8) . .
C1A C5A Ga1 73.7(10) . .
C4A C5A Ga1 70.7(9) . .
C10A C5A Ga1 123.2(13) . .
C5B C1B C2B 107.8(6) . .
C5B C1B C6B 124.3(13) . .
C2B C1B C6B 127.8(13) . .
C5B C1B Ga1 74.3(11) . .
C2B C1B Ga1 71.8(15) . .
C6B C1B Ga1 121.6(8) . .
C3B C2B C1B 108.2(7) . .
C3B C2B C7B 126.5(13) . .
C1B C2B C7B 124.9(13) . .
C3B C2B Ga1 75.5(14) . .
C1B C2B Ga1 72.4(13) . .
C7B C2B Ga1 124(2) . .
C4B C3B C2B 107.8(7) . .
C4B C3B C8B 126.8(11) . .
C2B C3B C8B 125.4(11) . .
C4B C3B Ga1 74.1(8) . .
C2B C3B Ga1 69.4(16) . .
C8B C3B Ga1 123.8(9) . .
C3B C4B C5B 108.4(7) . .
C3B C4B C9B 124.0(11) . .
C5B C4B C9B 127.6(11) . .
C3B C4B Ga1 71.7(8) . .
C5B C4B Ga1 70.7(11) . .
C9B C4B Ga1 126.0(8) . .
C1B C5B C4B 107.9(6) . .
C1B C5B C10B 126.6(12) . .
C4B C5B C10B 125.3(12) . .
C1B C5B Ga1 70.5(9) . .
C4B C5B Ga1 74.9(10) . .
C10B C5B Ga1 124.4(15) . .
C1B C6B H6B1 109.5 . .
C1B C6B H6B2 109.5 . .
H6B1 C6B H6B2 109.5 . .
C1B C6B H6B3 109.5 . .
H6B1 C6B H6B3 109.5 . .
H6B2 C6B H6B3 109.5 . .
C2B C7B H7BB 109.5 . .
C2B C7B H7BA 109.5 . .
H7BB C7B H7BA 109.5 . .
C2B C7B H7BC 109.5 . .
H7BB C7B H7BC 109.5 . .
H7BA C7B H7BC 109.5 . .
C3B C8B H8BB 109.5 . .
C3B C8B H8BA 109.5 . .
H8BB C8B H8BA 109.5 . .
C3B C8B H8BC 109.5 . .
H8BB C8B H8BC 109.5 . .
H8BA C8B H8BC 109.5 . .
C4B C9B H9BC 109.5 . .
C4B C9B H9BA 109.5 . .
H9BC C9B H9BA 109.5 . .
C4B C9B H9BB 109.5 . .
H9BC C9B H9BB 109.5 . .
H9BA C9B H9BB 109.5 . .
C5B C10B H10F 109.5 . .
C5B C10B H10D 109.5 . .
H10F C10B H10D 109.5 . .
C5B C10B H10E 109.5 . .
H10F C10B H10E 109.5 . .
H10D C10B H10E 109.5 . .
C15 C11 C12 105.8(5) . .
C15 C11 Si1B 139.4(5) . .
C12 C11 Si1B 111.2(5) . .
C15 C11 Si1A 119.9(4) . .
C12 C11 Si1A 132.0(4) . .
Si1B C11 Si1A 20.83(19) . .
C15 C11 Nd1 74.2(2) . .
C12 C11 Nd1 74.2(3) . .
Si1B C11 Nd1 131.6(3) . .
Si1A C11 Nd1 129.5(2) . .
C13 C12 C11 109.3(5) . .
C13 C12 Nd1 73.6(3) . .
C11 C12 Nd1 76.7(3) . .
C13 C12 H12A 124.9 . .
C11 C12 H12A 124.9 . .
Nd1 C12 H12A 124.9 . .
C12 C13 C14 107.6(5) . .
C12 C13 Nd1 77.6(3) . .
C14 C13 Nd1 74.5(3) . .
C12 C13 H13A 125.4 . .
C14 C13 H13A 125.4 . .
Nd1 C13 H13A 125.4 . .
C15 C14 C13 107.3(5) . .
C15 C14 Nd1 77.8(2) . .
C13 C14 Nd1 75.9(3) . .
C15 C14 H14A 125.3 . .
C13 C14 H14A 125.3 . .
Nd1 C14 H14A 125.3 . .
C11 C15 C14 109.9(5) . .
C11 C15 Nd1 77.3(3) . .
C14 C15 Nd1 73.0(2) . .
C11 C15 H15A 124.7 . .
C14 C15 H15A 124.7 . .
Nd1 C15 H15A 124.7 . .
C16A Si1A C18A 109.1(5) . .
C16A Si1A C17A 107.6(6) . .
C18A Si1A C17A 107.6(7) . .
C16A Si1A C11 117.6(4) . .
C18A Si1A C11 107.4(4) . .
C17A Si1A C11 107.1(8) . .
C11 Si1B C17B 108.0(8) . .
C11 Si1B C18B 113.6(6) . .
C17B Si1B C18B 108.6(6) . .
C11 Si1B C16B 108.5(4) . .
C17B Si1B C16B 108.7(7) . .
C18B Si1B C16B 109.4(6) . .
Si1B C16B H16D 109.5 . .
Si1B C16B H16E 109.5 . .
H16D C16B H16E 109.5 . .
Si1B C16B H16F 109.5 . .
H16D C16B H16F 109.5 . .
H16E C16B H16F 109.5 . .
Si1B C17B H17D 109.5 . .
Si1B C17B H17E 109.5 . .
H17D C17B H17E 109.5 . .
Si1B C17B H17F 109.5 . .
H17D C17B H17F 109.5 . .
H17E C17B H17F 109.5 . .
Si1B C18B H18D 109.5 . .
Si1B C18B H18E 109.5 . .
H18D C18B H18E 109.5 . .
Si1B C18B H18F 109.5 . .
H18D C18B H18F 109.5 . .
H18E C18B H18F 109.5 . .
C23 C19 C20 105.3(4) . .
C23 C19 Si2 128.2(3) . .
C20 C19 Si2 124.8(3) . .
C23 C19 Nd1 72.4(2) . .
C20 C19 Nd1 74.1(2) . .
Si2 C19 Nd1 129.8(2) . .
C21 C20 C19 109.6(4) . .
C21 C20 Nd1 73.6(3) . .
C19 C20 Nd1 76.7(2) . .
C21 C20 H20A 124.8 . .
C19 C20 H20A 124.8 . .
Nd1 C20 H20A 124.8 . .
C22 C21 C20 107.2(4) . .
C22 C21 Nd1 73.2(3) . .
C20 C21 Nd1 77.4(3) . .
C22 C21 H21A 125.7 . .
C20 C21 H21A 125.7 . .
Nd1 C21 H21A 125.7 . .
C21 C22 C23 108.3(4) . .
C21 C22 Nd1 77.3(3) . .
C23 C22 Nd1 77.3(3) . .
C21 C22 H22A 124.8 . .
C23 C22 H22A 124.8 . .
Nd1 C22 H22A 124.8 . .
C22 C23 C19 109.5(4) . .
C22 C23 Nd1 73.1(3) . .
C19 C23 Nd1 78.7(2) . .
C22 C23 H23A 124.7 . .
C19 C23 H23A 124.7 . .
Nd1 C23 H23A 124.7 . .
Si2 C24 H24A 109.5 . .
Si2 C24 H24B 109.5 . .
H24A C24 H24B 109.5 . .
Si2 C24 H24C 109.5 . .
H24A C24 H24C 109.5 . .
H24B C24 H24C 109.5 . .
Si2 C25 H25A 109.5 . .
Si2 C25 H25B 109.5 . .
H25A C25 H25B 109.5 . .
Si2 C25 H25C 109.5 . .
H25A C25 H25C 109.5 . .
H25B C25 H25C 109.5 . .
Si2 C26 H26A 109.5 . .
Si2 C26 H26B 109.5 . .
H26A C26 H26B 109.5 . .
Si2 C26 H26C 109.5 . .
H26A C26 H26C 109.5 . .
H26B C26 H26C 109.5 . .
C31 C27 C28 104.8(4) . .
C31 C27 Si3 125.9(3) . .
C28 C27 Si3 127.9(3) . .
C31 C27 Nd1 75.8(2) . .
C28 C27 Nd1 74.9(2) . .
Si3 C27 Nd1 124.52(19) . .
C29 C28 C27 109.9(4) . .
C29 C28 Nd1 76.1(3) . .
C27 C28 Nd1 75.2(2) . .
C29 C28 H28A 124.5 . .
C27 C28 H28A 124.5 . .
Nd1 C28 H28A 124.5 . .
C28 C29 C30 107.9(4) . .
C28 C29 Nd1 75.1(2) . .
C30 C29 Nd1 75.6(2) . .
C28 C29 H29A 125.4 . .
C30 C29 H29A 125.4 . .
Nd1 C29 H29A 125.4 . .
C31 C30 C29 107.6(4) . .
C31 C30 Nd1 75.6(2) . .
C29 C30 Nd1 75.0(2) . .
C31 C30 H30A 125.5 . .
C29 C30 H30A 125.5 . .
Nd1 C30 H30A 125.5 . .
C30 C31 C27 109.6(4) . .
C30 C31 Nd1 75.5(2) . .
C27 C31 Nd1 74.4(2) . .
C30 C31 H31A 124.8 . .
C27 C31 H31A 124.8 . .
Nd1 C31 H31A 124.8 . .
Si3 C32 H32A 109.5 . .
Si3 C32 H32B 109.5 . .
H32A C32 H32B 109.5 . .
Si3 C32 H32C 109.5 . .
H32A C32 H32C 109.5 . .
H32B C32 H32C 109.5 . .
Si3 C33 H33A 109.5 . .
Si3 C33 H33B 109.5 . .
H33A C33 H33B 109.5 . .
Si3 C33 H33C 109.5 . .
H33A C33 H33C 109.5 . .
H33B C33 H33C 109.5 . .
Si3 C34 H34A 109.5 . .
Si3 C34 H34B 109.5 . .
H34A C34 H34B 109.5 . .
Si3 C34 H34C 109.5 . .
H34A C34 H34C 109.5 . .
H34B C34 H34C 109.5 . .
C36 C35 C39 106.3(4) . .
C36 C35 Si4 124.9(3) . .
C39 C35 Si4 128.3(4) . .
C36 C35 Nd2 74.7(2) . .
C39 C35 Nd2 74.9(2) . .
Si4 C35 Nd2 122.1(2) . .
C37 C36 C35 109.2(4) . .
C37 C36 Nd2 76.2(3) . .
C35 C36 Nd2 75.4(3) . .
C37 C36 H36A 124.8 . .
C35 C36 H36A 124.8 . .
Nd2 C36 H36A 124.8 . .
C36 C37 C38 108.0(5) . .
C36 C37 Nd2 74.3(3) . .
C38 C37 Nd2 75.2(3) . .
C36 C37 H37A 125.5 . .
C38 C37 H37A 125.5 . .
Nd2 C37 H37A 125.5 . .
C37 C38 C39 107.8(4) . .
C37 C38 Nd2 75.4(3) . .
C39 C38 Nd2 74.5(3) . .
C37 C38 H38A 125.6 . .
C39 C38 H38A 125.6 . .
Nd2 C38 H38A 125.6 . .
C38 C39 C35 108.7(5) . .
C38 C39 Nd2 75.8(3) . .
C35 C39 Nd2 75.3(2) . .
C38 C39 H39A 125.0 . .
C35 C39 H39A 125.0 . .
Nd2 C39 H39A 125.0 . .
Si4 C40 H40A 109.5 . .
Si4 C40 H40B 109.5 . .
H40A C40 H40B 109.5 . .
Si4 C40 H40C 109.5 . .
H40A C40 H40C 109.5 . .
H40B C40 H40C 109.5 . .
Si4 C41 H41A 109.5 . .
Si4 C41 H41B 109.5 . .
H41A C41 H41B 109.5 . .
Si4 C41 H41C 109.5 . .
H41A C41 H41C 109.5 . .
H41B C41 H41C 109.5 . .
Si4 C42 H42A 109.5 . .
Si4 C42 H42B 109.5 . .
H42A C42 H42B 109.5 . .
Si4 C42 H42C 109.5 . .
H42A C42 H42C 109.5 . .
H42B C42 H42C 109.5 . .
C44 C43 C47 104.9(4) . .
C44 C43 Si5 128.7(4) . .
C47 C43 Si5 126.2(4) . .
C44 C43 Nd2 74.4(3) . .
C47 C43 Nd2 75.3(3) . .
Si5 C43 Nd2 119.24(19) . .
C45 C44 C43 109.9(5) . .
C45 C44 Nd2 75.9(3) . .
C43 C44 Nd2 75.8(3) . .
C45 C44 H44A 124.5 . .
C43 C44 H44A 124.5 . .
Nd2 C44 H44A 124.5 . .
C46 C45 C44 107.6(5) . .
C46 C45 Nd2 76.0(3) . .
C44 C45 Nd2 74.5(3) . .
C46 C45 H45A 125.6 . .
C44 C45 H45A 125.6 . .
Nd2 C45 H45A 125.6 . .
C45 C46 C47 108.2(5) . .
C45 C46 Nd2 74.7(3) . .
C47 C46 Nd2 75.1(3) . .
C45 C46 H46A 125.4 . .
C47 C46 H46A 125.4 . .
Nd2 C46 H46A 125.4 . .
C46 C47 C43 109.4(4) . .
C46 C47 Nd2 75.6(3) . .
C43 C47 Nd2 74.6(3) . .
C46 C47 H47A 124.9 . .
C43 C47 H47A 124.9 . .
Nd2 C47 H47A 124.9 . .
Si5 C48 H48A 109.5 . .
Si5 C48 H48B 109.5 . .
H48A C48 H48B 109.5 . .
Si5 C48 H48C 109.5 . .
H48A C48 H48C 109.5 . .
H48B C48 H48C 109.5 . .
Si5 C49 H49A 109.5 . .
Si5 C49 H49B 109.5 . .
H49A C49 H49B 109.5 . .
Si5 C49 H49C 109.5 . .
H49A C49 H49C 109.5 . .
H49B C49 H49C 109.5 . .
Si5 C50 H50A 109.5 . .
Si5 C50 H50B 109.5 . .
H50A C50 H50B 109.5 . .
Si5 C50 H50C 109.5 . .
H50A C50 H50C 109.5 . .
H50B C50 H50C 109.5 . .

loop_
_geom_bond_atom_site_label_1
_geom_bond_atom_site_label_2
_geom_bond_distance
_geom_bond_site_symmetry_2
Nd1 C22 2.731(5) .
Nd1 C14 2.733(4) .
Nd1 C13 2.751(5) .
Nd1 C28 2.772(4) .
Nd1 C27 2.776(4) .
Nd1 C21 2.782(4) .
Nd1 C23 2.784(4) .
Nd1 C29 2.784(4) .
Nd1 C30 2.792(4) .
Nd1 C15 2.794(4) .
Nd1 C31 2.794(4) .
Nd1 C12 2.801(5) .
Nd1 C20 2.831(4) .
Nd1 C11 2.833(4) .
Nd1 C19 2.864(4) .
Nd1 Ga1 3.1535(6) .
Nd2 O1 2.335(3) 2_776
Nd2 C44 2.734(5) .
Nd2 C36 2.740(4) .
Nd2 C39 2.743(4) .
Nd2 C35 2.748(4) .
Nd2 C45 2.751(5) .
Nd2 C43 2.752(4) .
Nd2 C38 2.760(5) .
Nd2 C47 2.761(5) .
Nd2 C37 2.764(5) .
Nd2 C46 2.767(5) .
Nd2 Nd2 3.7371(5) 2_776
Si2 C19 1.856(4) .
Si2 C25 1.863(5) .
Si2 C24 1.874(5) .
Si2 C26 1.875(5) .
Si3 C27 1.859(4) .
Si3 C32 1.865(5) .
Si3 C34 1.867(5) .
Si3 C33 1.867(5) .
Si4 C41 1.836(5) .
Si4 C40 1.850(5) .
Si4 C42 1.862(6) .
Si4 C35 1.862(5) .
Si5 C43 1.852(5) .
Si5 C50 1.864(5) .
Si5 C49 1.869(5) .
Si5 C48 1.870(5) .
Ga1 C4A 2.244(12) .
Ga1 C3A 2.27(3) .
Ga1 C5A 2.27(2) .
Ga1 C1A 2.311(12) .
Ga1 C2B 2.31(4) .
Ga1 C1B 2.318(12) .
Ga1 C2A 2.320(13) .
Ga1 C5B 2.37(2) .
Ga1 C3B 2.390(13) .
Ga1 C4B 2.422(12) .
O1 Nd2 2.335(3) 2_776
O1 H1A 0.8400 .
C1A C5A 1.413(9) .
C1A C2A 1.421(9) .
C1A C6A 1.507(9) .
C2A C3A 1.415(10) .
C2A C7A 1.509(9) .
C3A C4A 1.415(9) .
C3A C8A 1.514(10) .
C4A C5A 1.421(9) .
C4A C9A 1.503(9) .
C5A C10A 1.504(10) .
C6A H6AA 0.9800 .
C6A H6AB 0.9800 .
C6A H6AC 0.9800 .
C7A H7AA 0.9800 .
C7A H7AB 0.9800 .
C7A H7AC 0.9800 .
C8A H8AA 0.9800 .
C8A H8AB 0.9800 .
C8A H8AC 0.9800 .
C9A H9AA 0.9800 .
C9A H9AB 0.9800 .
C9A H9AC 0.9800 .
C10A H10A 0.9800 .
C10A H10B 0.9800 .
C10A H10C 0.9800 .
C1B C5B 1.417(11) .
C1B C2B 1.422(11) .
C1B C6B 1.509(11) .
C2B C3B 1.417(11) .
C2B C7B 1.516(11) .
C3B C4B 1.415(10) .
C3B C8B 1.522(10) .
C4B C5B 1.418(11) .
C4B C9B 1.517(10) .
C5B C10B 1.508(11) .
C6B H6B1 0.9800 .
C6B H6B2 0.9800 .
C6B H6B3 0.9800 .
C7B H7BB 0.9800 .
C7B H7BA 0.9800 .
C7B H7BC 0.9800 .
C8B H8BB 0.9800 .
C8B H8BA 0.9800 .
C8B H8BC 0.9800 .
C9B H9BC 0.9800 .
C9B H9BA 0.9800 .
C9B H9BB 0.9800 .
C10B H10F 0.9800 .
C10B H10D 0.9800 .
C10B H10E 0.9800 .
C11 C15 1.384(6) .
C11 C12 1.417(8) .
C11 Si1B 1.795(6) .
C11 Si1A 1.961(6) .
C12 C13 1.380(8) .
C12 H12A 1.0000 .
C13 C14 1.402(7) .
C13 H13A 1.0000 .
C14 C15 1.394(6) .
C14 H14A 1.0000 .
C15 H15A 1.0000 .
Si1A C16A 1.854(9) .
Si1A C18A 1.856(9) .
Si1A C17A 1.860(11) .
C16A H16A 0.9800 .
C16A H16B 0.9800 .
C16A H16C 0.9800 .
C17A H17A 0.9800 .
C17A H17B 0.9800 .
C17A H17C 0.9800 .
C18A H18A 0.9800 .
C18A H18B 0.9800 .
C18A H18C 0.9800 .
Si1B C17B 1.859(12) .
Si1B C18B 1.860(10) .
Si1B C16B 1.860(10) .
C16B H16D 0.9800 .
C16B H16E 0.9800 .
C16B H16F 0.9800 .
C17B H17D 0.9800 .
C17B H17E 0.9800 .
C17B H17F 0.9800 .
C18B H18D 0.9800 .
C18B H18E 0.9800 .
C18B H18F 0.9800 .
C19 C23 1.413(6) .
C19 C20 1.437(6) .
C20 C21 1.407(6) .
C20 H20A 1.0000 .
C21 C22 1.406(7) .
C21 H21A 1.0000 .
C22 C23 1.411(6) .
C22 H22A 1.0000 .
C23 H23A 1.0000 .
C24 H24A 0.9800 .
C24 H24B 0.9800 .
C24 H24C 0.9800 .
C25 H25A 0.9800 .
C25 H25B 0.9800 .
C25 H25C 0.9800 .
C26 H26A 0.9800 .
C26 H26B 0.9800 .
C26 H26C 0.9800 .
C27 C31 1.429(6) .
C27 C28 1.432(6) .
C28 C29 1.384(6) .
C28 H28A 1.0000 .
C29 C30 1.418(6) .
C29 H29A 1.0000 .
C30 C31 1.397(6) .
C30 H30A 1.0000 .
C31 H31A 1.0000 .
C32 H32A 0.9800 .
C32 H32B 0.9800 .
C32 H32C 0.9800 .
C33 H33A 0.9800 .
C33 H33B 0.9800 .
C33 H33C 0.9800 .
C34 H34A 0.9800 .
C34 H34B 0.9800 .
C34 H34C 0.9800 .
C35 C36 1.414(6) .
C35 C39 1.415(6) .
C36 C37 1.399(6) .
C36 H36A 1.0000 .
C37 C38 1.402(7) .
C37 H37A 1.0000 .
C38 C39 1.410(7) .
C38 H38A 1.0000 .
C39 H39A 1.0000 .
C40 H40A 0.9800 .
C40 H40B 0.9800 .
C40 H40C 0.9800 .
C41 H41A 0.9800 .
C41 H41B 0.9800 .
C41 H41C 0.9800 .
C42 H42A 0.9800 .
C42 H42B 0.9800 .
C42 H42C 0.9800 .
C43 C44 1.413(6) .
C43 C47 1.430(7) .
C44 C45 1.404(7) .
C44 H44A 1.0000 .
C45 C46 1.392(8) .
C45 H45A 1.0000 .
C46 C47 1.396(7) .
C46 H46A 1.0000 .
C47 H47A 1.0000 .
C48 H48A 0.9800 .
C48 H48B 0.9800 .
C48 H48C 0.9800 .
C49 H49A 0.9800 .
C49 H49B 0.9800 .
C49 H49C 0.9800 .
C50 H50A 0.9800 .
C50 H50B 0.9800 .
C50 H50C 0.9800 .
